data_2103980
loop_
_publ_author_name
'Muessig, E.'
'Bramnik, K.G.'
'Ehrenberg, H.'

_publ_section_title
;
 Structural investigation of the Na--Fe--Mo--O system
;
_journal_issue 5
_journal_name_full 'Acta Crystallographica Section B'
_journal_page_first 611
_journal_page_last 616
_journal_paper_doi 10.1107/S0108768103016598
_journal_volume 59
_journal_year 2003
_chemical_formula_sum 'Fe2 Mo3 Na O12'
_chemical_formula_weight 614.51
_chemical_name_systematic
;
 ?
;
_space_group_IT_number 2
_symmetry_space_group_name_Hall '-P 1'
_symmetry_space_group_name_H-M 'P -1'
_atom_sites_solution_hydrogens geom
_atom_sites_solution_primary direct
_atom_sites_solution_secondary difmap
_audit_creation_method SHELXL-97
_cell_angle_alpha 76.23(2)
_cell_angle_beta 75.78(2)
_cell_angle_gamma 87.76(2)
_cell_formula_units_Z 2
_cell_length_a 6.8340(10)
_cell_length_b 6.8930(10)
_cell_length_c 11.667(3)
_cell_measurement_reflns_used 1012
_cell_measurement_temperature 293(2)
_cell_measurement_theta_max 30.30
_cell_measurement_theta_min 3.04
_cell_volume 517.33(18)
_computing_cell_refinement
;
CrysAlis RED (Oxford Diffraction Limited, 2001)
;
_computing_data_collection
;
CrysAlis CCD (Oxford Diffraction Limited, 2001)
;
_computing_data_reduction
;
CrysAlis RED (Oxford Diffraction Limited, 2001)
;
_computing_molecular_graphics 'Diamond (Brandenburg, 2001)'
_computing_publication_material 'SHELXL-97 (Sheldrick, 1997)'
_computing_structure_refinement 'SHELXL-97 (Sheldrick, 1997)'
_computing_structure_solution 'SHELXS-97 (Sheldrick, 1990)'
_diffrn_ambient_temperature 293(2)
_diffrn_measured_fraction_theta_full 0.702
_diffrn_measured_fraction_theta_max 0.702
_diffrn_measurement_device_type
;
Oxford Diffraction Xcalibur (TM) Single Crystal X-ray Diffractometer
with Sapphire CCD detector
;
_diffrn_measurement_method
;
Rotation method data acquisition using omega and phi scans(s)
;
_diffrn_radiation_monochromator graphite
_diffrn_radiation_source 'fine-focus sealed tube'
_diffrn_radiation_type MoK\a
_diffrn_radiation_wavelength 0.71073
_diffrn_reflns_av_R_equivalents 0.0608
_diffrn_reflns_av_sigmaI/netI 0.1653
_diffrn_reflns_limit_h_max 8
_diffrn_reflns_limit_h_min -9
_diffrn_reflns_limit_k_max 9
_diffrn_reflns_limit_k_min -9
_diffrn_reflns_limit_l_max 16
_diffrn_reflns_limit_l_min -15
_diffrn_reflns_number 4315
_diffrn_reflns_theta_full 30.30
_diffrn_reflns_theta_max 30.30
_diffrn_reflns_theta_min 3.04
_exptl_absorpt_coefficient_mu 6.373
_exptl_absorpt_correction_T_max 0.92284
_exptl_absorpt_correction_T_min 0.68248
_exptl_absorpt_correction_type 'numeric analytical'
_exptl_crystal_colour black
_exptl_crystal_density_diffrn 3.945
_exptl_crystal_density_method 'not measured'
_exptl_crystal_description prism
_exptl_crystal_F_000 570
_exptl_crystal_size_max 0.070
_exptl_crystal_size_mid 0.018
_exptl_crystal_size_min 0.012
_refine_diff_density_max 0.852
_refine_diff_density_min -0.901
_refine_ls_extinction_method none
_refine_ls_goodness_of_fit_ref 0.590
_refine_ls_hydrogen_treatment mixed
_refine_ls_matrix_type full
_refine_ls_number_parameters 163
_refine_ls_number_reflns 2180
_refine_ls_number_restraints 0
_refine_ls_restrained_S_all 0.590
_refine_ls_R_factor_all 0.1080
_refine_ls_R_factor_gt 0.0364
_refine_ls_shift/su_max 0.007
_refine_ls_shift/su_mean 0.002
_refine_ls_structure_factor_coef Fsqd
_refine_ls_weighting_details 'calc w=1/[\s^2^(Fo^2^)+(0.1000P)^2^+0.0000P] where P=(Fo^2^+2Fc^2^)/3'
_refine_ls_weighting_scheme calc
_refine_ls_wR_factor_gt 0.0800
_refine_ls_wR_factor_ref 0.1292
_reflns_number_gt 1188
_reflns_number_total 2180
_reflns_threshold_expression >2sigma(I)
_cod_data_source_file os5002.cif
_cod_data_source_block (3)
_cod_original_cell_volume 517.33(17)
_cod_original_sg_symbol_H-M P-1
_cod_database_code 2103980

loop_
_symmetry_equiv_pos_as_xyz
'x, y, z'
'-x, -y, -z'

loop_
_atom_site_label
_atom_site_fract_x
_atom_site_fract_y
_atom_site_fract_z
_atom_site_U_iso_or_equiv
_atom_site_adp_type
_atom_site_calc_flag
_atom_site_occupancy
_atom_site_type_symbol
Mo1 0.34846(18) 0.24785(15) 0.10452(10) 0.0104(3) Uani d 1 Mo
Mo2 0.75174(18) 0.24724(15) 0.50071(10) 0.0084(3) Uani d 1 Mo
Mo3 0.19510(18) 0.20023(15) -0.25315(10) 0.0096(3) Uani d 1 Mo
Fe1 0.3263(3) 0.6913(2) 0.19259(16) 0.0087(4) Uani d 1 Fe
Fe2 0.3054(3) 0.2959(2) 0.40831(16) 0.0100(4) Uani d 1 Fe
Na1 0.1862(10) 0.6040(8) -0.1423(6) 0.0307(16) Uani d 1 Na
O1 0.7263(14) 0.3914(12) 0.6142(8) 0.015(2) Uani d 1 O
O2 0.6696(15) 0.0028(12) 0.5788(8) 0.018(2) Uani d 1 O
O3 0.6114(14) 0.3338(13) 0.3914(8) 0.016(2) Uani d 1 O
O4 0.3607(14) 0.3737(12) 0.2240(8) 0.014(2) Uani d 1 O
O5 0.3092(16) -0.0063(13) 0.1674(9) 0.023(2) Uani d 1 O
O6 0.3816(13) 0.2899(13) -0.1962(8) 0.014(2) Uani d 1 O
O7 1.0024(14) 0.2534(13) 0.4214(8) 0.017(2) Uani d 1 O
O8 -0.0346(14) 0.3244(13) -0.2016(9) 0.018(2) Uani d 1 O
O9 0.1767(17) -0.0537(13) -0.2059(10) 0.032(3) Uani d 1 O
O10 0.1525(15) 0.3439(13) 0.0413(8) 0.018(2) Uani d 1 O
O11 0.5773(14) 0.2916(14) -0.0084(9) 0.018(2) Uani d 1 O
O12 0.2605(17) 0.2659(15) -0.4136(8) 0.028(3) Uani d 1 O

loop_
_atom_site_aniso_label
_atom_site_aniso_U_11
_atom_site_aniso_U_22
_atom_site_aniso_U_33
_atom_site_aniso_U_12
_atom_site_aniso_U_13
_atom_site_aniso_U_23
Mo1 0.0099(8) 0.0109(5) 0.0118(6) 0.0002(4) -0.0026(5) -0.0054(4)
Mo2 0.0087(7) 0.0082(5) 0.0090(5) 0.0012(4) -0.0028(5) -0.0029(4)
Mo3 0.0100(8) 0.0102(5) 0.0090(5) -0.0011(4) -0.0023(5) -0.0026(4)
Fe1 0.0098(12) 0.0091(8) 0.0080(8) 0.0021(7) -0.0027(8) -0.0029(7)
Fe2 0.0130(12) 0.0079(8) 0.0090(9) -0.0009(7) -0.0030(8) -0.0010(7)
Na1 0.033(4) 0.013(3) 0.041(4) 0.001(2) -0.007(3) -0.002(3)
O1 0.019(6) 0.011(4) 0.019(5) -0.006(4) -0.007(5) -0.009(4)
O2 0.020(6) 0.013(4) 0.022(5) -0.004(4) -0.009(5) -0.005(4)
O3 0.003(6) 0.028(5) 0.015(5) 0.004(4) 0.000(4) -0.003(4)
O4 0.009(6) 0.009(4) 0.023(5) -0.001(3) -0.005(4) -0.002(4)
O5 0.031(7) 0.016(4) 0.025(5) -0.002(4) -0.013(5) -0.005(4)
O6 0.004(6) 0.021(5) 0.016(5) 0.000(4) 0.000(4) -0.006(4)
O7 0.009(6) 0.027(5) 0.017(5) 0.000(4) -0.004(4) -0.010(4)
O8 0.004(6) 0.022(5) 0.028(6) 0.002(4) -0.002(5) -0.010(4)
O9 0.032(8) 0.012(5) 0.042(7) 0.003(4) 0.000(6) 0.001(5)
O10 0.021(6) 0.017(4) 0.016(5) 0.002(4) -0.009(5) 0.000(4)
O11 0.011(6) 0.023(5) 0.022(5) 0.011(4) -0.007(5) -0.008(4)
O12 0.039(8) 0.031(6) 0.010(5) 0.004(5) -0.004(5) -0.002(4)

loop_
_atom_type_symbol
_atom_type_description
_atom_type_scat_dispersion_real
_atom_type_scat_dispersion_imag
_atom_type_scat_source
Na Na 0.0362 0.0249 'International Tables Vol C Tables 4.2.6.8 and 6.1.1.4'
Fe Fe 0.3463 0.8444 'International Tables Vol C Tables 4.2.6.8 and 6.1.1.4'
Mo Mo -1.6832 0.6857 'International Tables Vol C Tables 4.2.6.8 and 6.1.1.4'
O O 0.0106 0.0060 'International Tables Vol C Tables 4.2.6.8 and 6.1.1.4'

loop_
_geom_angle_atom_site_label_1
_geom_angle_atom_site_label_2
_geom_angle_atom_site_label_3
_geom_angle_site_symmetry_1
_geom_angle_site_symmetry_3
_geom_angle
O10 Mo1 O5 . . 110.1(4)
O10 Mo1 O11 . . 109.4(4)
O5 Mo1 O11 . . 110.2(5)
O10 Mo1 O4 . . 108.8(4)
O5 Mo1 O4 . . 109.2(4)
O11 Mo1 O4 . . 109.1(4)
O10 Mo1 Na1 . 2_665 140.7(3)
O5 Mo1 Na1 . 2_665 109.1(3)
O11 Mo1 Na1 . 2_665 54.1(3)
O4 Mo1 Na1 . 2_665 58.2(3)
O10 Mo1 Na1 . . 32.5(3)
O5 Mo1 Na1 . . 134.2(3)
O11 Mo1 Na1 . . 79.2(3)
O4 Mo1 Na1 . . 109.3(3)
Na1 Mo1 Na1 2_665 . 111.83(12)
O10 Mo1 Na1 . 2_565 30.3(3)
O5 Mo1 Na1 . 2_565 98.4(4)
O11 Mo1 Na1 . 2_565 138.7(3)
O4 Mo1 Na1 . 2_565 87.8(3)
Na1 Mo1 Na1 2_665 2_565 141.41(19)
Na1 Mo1 Na1 . 2_565 59.50(17)
O7 Mo2 O2 . . 111.2(4)
O7 Mo2 O3 . . 106.4(4)
O2 Mo2 O3 . . 108.4(4)
O7 Mo2 O1 . . 109.1(4)
O2 Mo2 O1 . . 106.8(4)
O3 Mo2 O1 . . 114.9(4)
O9 Mo3 O12 . . 108.5(5)
O9 Mo3 O6 . . 109.6(5)
O12 Mo3 O6 . . 110.2(5)
O9 Mo3 O8 . . 113.7(5)
O12 Mo3 O8 . . 108.0(5)
O6 Mo3 O8 . . 106.7(4)
O9 Mo3 Na1 . . 140.5(4)
O12 Mo3 Na1 . . 110.7(4)
O6 Mo3 Na1 . . 51.5(3)
O8 Mo3 Na1 . . 57.3(3)
O8 Fe1 O6 2_565 2_665 175.7(4)
O8 Fe1 O5 2_565 1_565 89.8(4)
O6 Fe1 O5 2_665 1_565 89.3(4)
O8 Fe1 O11 2_565 2_665 96.1(4)
O6 Fe1 O11 2_665 2_665 88.1(4)
O5 Fe1 O11 1_565 2_665 92.8(4)
O8 Fe1 O1 2_565 2_666 91.7(4)
O6 Fe1 O1 2_665 2_666 84.3(4)
O5 Fe1 O1 1_565 2_666 99.5(4)
O11 Fe1 O1 2_665 2_666 165.4(3)
O8 Fe1 O4 2_565 . 93.5(4)
O6 Fe1 O4 2_665 . 87.3(3)
O5 Fe1 O4 1_565 . 176.3(4)
O11 Fe1 O4 2_665 . 88.4(4)
O1 Fe1 O4 2_666 . 78.8(3)
O12 Fe2 O4 1_556 . 170.8(4)
O12 Fe2 O2 1_556 2_656 93.4(4)
O4 Fe2 O2 . 2_656 95.5(4)
O12 Fe2 O7 1_556 1_455 92.6(4)
O4 Fe2 O7 . 1_455 90.5(4)
O2 Fe2 O7 2_656 1_455 86.2(4)
O12 Fe2 O3 1_556 . 88.7(4)
O4 Fe2 O3 . . 88.4(4)
O2 Fe2 O3 2_656 . 92.7(4)
O7 Fe2 O3 1_455 . 178.3(4)
O12 Fe2 O1 1_556 2_666 89.5(4)
O4 Fe2 O1 . 2_666 81.7(3)
O2 Fe2 O1 2_656 2_666 176.8(3)
O7 Fe2 O1 1_455 2_666 92.3(4)
O3 Fe2 O1 . 2_666 88.8(4)
O9 Na1 O10 1_565 2_565 80.4(4)
O9 Na1 O10 1_565 . 140.7(5)
O10 Na1 O10 2_565 . 80.3(4)
O9 Na1 O6 1_565 . 142.7(4)
O10 Na1 O6 2_565 . 133.7(4)
O10 Na1 O6 . . 71.0(3)
O9 Na1 O8 1_565 . 126.5(4)
O10 Na1 O8 2_565 . 77.0(3)
O10 Na1 O8 . . 81.5(3)
O6 Na1 O8 . . 63.5(3)
O9 Na1 O3 1_565 2_665 78.6(4)
O10 Na1 O3 2_565 2_665 132.6(4)
O10 Na1 O3 . 2_665 137.8(4)
O6 Na1 O3 . 2_665 66.9(3)
O8 Na1 O3 . 2_665 82.2(3)
O9 Na1 O11 1_565 2_665 81.6(4)
O10 Na1 O11 2_565 2_665 103.8(4)
O10 Na1 O11 . 2_665 70.2(3)
O6 Na1 O11 . 2_665 99.8(3)
O8 Na1 O11 . 2_665 150.9(3)
O3 Na1 O11 2_665 2_665 114.4(3)
O9 Na1 O4 1_565 2_665 89.7(4)
O10 Na1 O4 2_565 2_665 161.9(4)
O10 Na1 O4 . 2_665 98.6(3)
O6 Na1 O4 . 2_665 61.0(3)
O8 Na1 O4 . 2_665 120.8(3)
O3 Na1 O4 2_665 2_665 58.6(3)
O11 Na1 O4 2_665 2_665 59.5(3)
O9 Na1 Mo3 1_565 . 139.4(4)
O10 Na1 Mo3 2_565 . 108.8(3)
O10 Na1 Mo3 . . 79.5(3)
O6 Na1 Mo3 . . 31.8(2)
O8 Na1 Mo3 . . 32.7(2)
O3 Na1 Mo3 2_665 . 66.2(2)
O11 Na1 Mo3 2_665 . 130.4(3)
O4 Na1 Mo3 2_665 . 88.6(2)
O9 Na1 Mo1 1_565 2_665 78.3(3)
O10 Na1 Mo1 2_565 2_665 131.0(3)
O10 Na1 Mo1 . 2_665 89.1(3)
O6 Na1 Mo1 . 2_665 85.0(3)
O8 Na1 Mo1 . 2_665 148.5(3)
O3 Na1 Mo1 2_665 2_665 85.0(2)
O11 Na1 Mo1 2_665 2_665 29.7(2)
O4 Na1 Mo1 2_665 2_665 31.11(19)
Mo3 Na1 Mo1 . 2_665 116.06(18)
O9 Na1 Na1 1_565 2_565 113.6(4)
O10 Na1 Na1 2_565 2_565 40.5(2)
O10 Na1 Na1 . 2_565 39.8(3)
O6 Na1 Na1 . 2_565 103.6(3)
O8 Na1 Na1 . 2_565 75.9(3)
O3 Na1 Na1 2_665 2_565 158.1(4)
O11 Na1 Na1 2_665 2_565 86.1(3)
O4 Na1 Na1 2_665 2_565 135.7(3)
Mo3 Na1 Na1 . 2_565 95.1(2)
Mo1 Na1 Na1 2_665 2_565 114.6(3)
O9 Na1 Mo1 1_565 . 136.0(4)
O10 Na1 Mo1 2_565 . 100.4(3)
O10 Na1 Mo1 . . 22.5(2)
O6 Na1 Mo1 . . 62.7(2)
O8 Na1 Mo1 . . 95.8(2)
O3 Na1 Mo1 2_665 . 124.0(3)
O11 Na1 Mo1 2_665 . 55.2(2)
O4 Na1 Mo1 2_665 . 76.3(2)
Mo3 Na1 Mo1 . . 82.55(12)
Mo1 Na1 Mo1 2_665 . 68.17(12)
Na1 Na1 Mo1 2_565 . 60.58(16)
Mo2 O1 Fe2 . 2_666 128.2(5)
Mo2 O1 Fe1 . 2_666 132.6(4)
Fe2 O1 Fe1 2_666 2_666 98.6(4)
Mo2 O2 Fe2 . 2_656 149.0(6)
Mo2 O3 Fe2 . . 128.6(5)
Mo2 O3 Na1 . 2_665 118.3(4)
Fe2 O3 Na1 . 2_665 108.5(4)
Mo1 O4 Fe2 . . 135.9(4)
Mo1 O4 Fe1 . . 119.5(4)
Fe2 O4 Fe1 . . 100.9(4)
Mo1 O4 Na1 . 2_665 90.7(4)
Fe2 O4 Na1 . 2_665 103.7(3)
Fe1 O4 Na1 . 2_665 94.5(3)
Mo1 O5 Fe1 . 1_545 162.3(7)
Mo3 O6 Fe1 . 2_665 149.6(6)
Mo3 O6 Na1 . . 96.7(4)
Fe1 O6 Na1 2_665 . 110.6(4)
Mo2 O7 Fe2 . 1_655 150.7(5)
Mo3 O8 Fe1 . 2_565 139.7(5)
Mo3 O8 Na1 . . 90.0(4)
Fe1 O8 Na1 2_565 . 130.2(5)
Mo3 O9 Na1 . 1_545 174.1(7)
Mo1 O10 Na1 . 2_565 128.4(5)
Mo1 O10 Na1 . . 125.0(5)
Na1 O10 Na1 2_565 . 99.7(4)
Mo1 O11 Fe1 . 2_665 137.5(5)
Mo1 O11 Na1 . 2_665 96.1(4)
Fe1 O11 Na1 2_665 2_665 125.9(4)
Mo3 O12 Fe2 . 1_554 169.6(7)

loop_
_geom_bond_atom_site_label_1
_geom_bond_atom_site_label_2
_geom_bond_site_symmetry_2
_geom_bond_distance
Mo1 O10 . 1.720(9)
Mo1 O5 . 1.734(9)
Mo1 O11 . 1.763(10)
Mo1 O4 . 1.827(9)
Mo1 Na1 2_665 3.536(7)
Mo1 Na1 . 3.680(6)
Mo1 Na1 2_565 3.704(7)
Mo2 O7 . 1.732(10)
Mo2 O2 . 1.754(8)
Mo2 O3 . 1.759(8)
Mo2 O1 . 1.808(9)
Mo3 O9 . 1.705(9)
Mo3 O12 . 1.763(9)
Mo3 O6 . 1.766(9)
Mo3 O8 . 1.798(10)
Mo3 Na1 . 3.329(6)
Fe1 O8 2_565 1.977(9)
Fe1 O6 2_665 2.017(9)
Fe1 O5 1_565 2.037(9)
Fe1 O11 2_665 2.063(10)
Fe1 O1 2_666 2.132(9)
Fe1 O4 . 2.145(8)
Fe2 O12 1_556 1.986(9)
Fe2 O4 . 2.031(9)
Fe2 O2 2_656 2.032(9)
Fe2 O7 1_455 2.066(9)
Fe2 O3 . 2.073(9)
Fe2 O1 2_666 2.118(8)
Na1 O9 1_565 2.302(10)
Na1 O10 2_565 2.382(12)
Na1 O10 . 2.412(10)
Na1 O6 . 2.623(11)
Na1 O8 . 2.801(11)
Na1 O3 2_665 2.832(11)
Na1 O11 2_665 2.883(12)
Na1 O4 2_665 3.006(11)
Na1 Mo1 2_665 3.536(7)
Na1 Na1 2_565 3.664(13)
O1 Fe2 2_666 2.118(8)
O1 Fe1 2_666 2.132(9)
O2 Fe2 2_656 2.032(9)
O3 Na1 2_665 2.832(11)
O4 Na1 2_665 3.006(11)
O5 Fe1 1_545 2.037(9)
O6 Fe1 2_665 2.017(9)
O7 Fe2 1_655 2.066(9)
O8 Fe1 2_565 1.977(9)
O9 Na1 1_545 2.302(10)
O10 Na1 2_565 2.382(12)
O11 Fe1 2_665 2.063(10)
O11 Na1 2_665 2.883(12)
O12 Fe2 1_554 1.986(9)

loop_
_geom_torsion_atom_site_label_1
_geom_torsion_atom_site_label_2
_geom_torsion_atom_site_label_3
_geom_torsion_atom_site_label_4
_geom_torsion_site_symmetry_1
_geom_torsion_site_symmetry_4
_geom_torsion
O9 Mo3 Na1 O9 . 1_565 -171.1(10)
O12 Mo3 Na1 O9 . 1_565 16.1(7)
O6 Mo3 Na1 O9 . 1_565 116.0(7)
O8 Mo3 Na1 O9 . 1_565 -82.6(7)
O9 Mo3 Na1 O10 . 2_565 -73.8(7)
O12 Mo3 Na1 O10 . 2_565 113.3(5)
O6 Mo3 Na1 O10 . 2_565 -146.7(5)
O8 Mo3 Na1 O10 . 2_565 14.7(4)
O9 Mo3 Na1 O10 . . 2.1(7)
O12 Mo3 Na1 O10 . . -170.8(5)
O6 Mo3 Na1 O10 . . -70.9(4)
O8 Mo3 Na1 O10 . . 90.5(4)
O9 Mo3 Na1 O6 . . 73.0(7)
O12 Mo3 Na1 O6 . . -99.9(5)
O8 Mo3 Na1 O6 . . 161.4(5)
O9 Mo3 Na1 O8 . . -88.4(7)
O12 Mo3 Na1 O8 . . 98.7(5)
O6 Mo3 Na1 O8 . . -161.4(5)
O9 Mo3 Na1 O3 . 2_665 157.1(6)
O12 Mo3 Na1 O3 . 2_665 -15.8(4)
O6 Mo3 Na1 O3 . 2_665 84.1(4)
O8 Mo3 Na1 O3 . 2_665 -114.5(4)
O9 Mo3 Na1 O11 . 2_665 54.5(7)
O12 Mo3 Na1 O11 . 2_665 -118.4(5)
O6 Mo3 Na1 O11 . 2_665 -18.5(5)
O8 Mo3 Na1 O11 . 2_665 142.9(5)
O9 Mo3 Na1 O4 . 2_665 101.1(6)
O12 Mo3 Na1 O4 . 2_665 -71.8(4)
O6 Mo3 Na1 O4 . 2_665 28.1(4)
O8 Mo3 Na1 O4 . 2_665 -170.5(4)
O9 Mo3 Na1 Mo1 . 2_665 85.9(6)
O12 Mo3 Na1 Mo1 . 2_665 -87.0(4)
O6 Mo3 Na1 Mo1 . 2_665 13.0(4)
O8 Mo3 Na1 Mo1 . 2_665 174.3(4)
O9 Mo3 Na1 Na1 . 2_565 -34.7(7)
O12 Mo3 Na1 Na1 . 2_565 152.4(4)
O6 Mo3 Na1 Na1 . 2_565 -107.7(4)
O8 Mo3 Na1 Na1 . 2_565 53.7(4)
O9 Mo3 Na1 Mo1 . . 24.7(6)
O12 Mo3 Na1 Mo1 . . -148.2(4)
O6 Mo3 Na1 Mo1 . . -48.3(4)
O8 Mo3 Na1 Mo1 . . 113.1(4)
O10 Mo1 Na1 O9 . 1_565 114.2(8)
O5 Mo1 Na1 O9 . 1_565 164.9(7)
O11 Mo1 Na1 O9 . 1_565 -87.4(6)
O4 Mo1 Na1 O9 . 1_565 19.3(6)
Na1 Mo1 Na1 O9 2_665 1_565 -43.3(5)
Na1 Mo1 Na1 O9 2_565 1_565 94.5(6)
O10 Mo1 Na1 O10 . 2_565 27.3(8)
O5 Mo1 Na1 O10 . 2_565 78.0(6)
O11 Mo1 Na1 O10 . 2_565 -174.3(4)
O4 Mo1 Na1 O10 . 2_565 -67.7(4)
Na1 Mo1 Na1 O10 2_665 2_565 -130.2(3)
Na1 Mo1 Na1 O10 2_565 2_565 7.6(2)
O5 Mo1 Na1 O10 . . 50.7(8)
O11 Mo1 Na1 O10 . . 158.4(7)
O4 Mo1 Na1 O10 . . -95.0(7)
Na1 Mo1 Na1 O10 2_665 . -157.5(6)
Na1 Mo1 Na1 O10 2_565 . -19.7(6)
O10 Mo1 Na1 O6 . . -106.8(7)
O5 Mo1 Na1 O6 . . -56.0(6)
O11 Mo1 Na1 O6 . . 51.7(4)
O4 Mo1 Na1 O6 . . 158.3(4)
Na1 Mo1 Na1 O6 2_665 . 95.7(3)
Na1 Mo1 Na1 O6 2_565 . -126.4(3)
O10 Mo1 Na1 O8 . . -50.5(7)
O5 Mo1 Na1 O8 . . 0.2(6)
O11 Mo1 Na1 O8 . . 107.9(4)
O4 Mo1 Na1 O8 . . -145.5(4)
Na1 Mo1 Na1 O8 2_665 . 151.9(3)
Na1 Mo1 Na1 O8 2_565 . -70.2(3)
O10 Mo1 Na1 O3 . 2_665 -135.1(7)
O5 Mo1 Na1 O3 . 2_665 -84.4(6)
O11 Mo1 Na1 O3 . 2_665 23.3(5)
O4 Mo1 Na1 O3 . 2_665 130.0(4)
Na1 Mo1 Na1 O3 2_665 2_665 67.4(3)
Na1 Mo1 Na1 O3 2_565 2_665 -154.8(4)
O10 Mo1 Na1 O11 . 2_665 126.9(7)
O5 Mo1 Na1 O11 . 2_665 177.7(6)
O11 Mo1 Na1 O11 . 2_665 -74.6(5)
O4 Mo1 Na1 O11 . 2_665 32.0(4)
Na1 Mo1 Na1 O11 2_665 2_665 -30.6(2)
Na1 Mo1 Na1 O11 2_565 2_665 107.3(3)
O10 Mo1 Na1 O4 . 2_665 -170.9(7)
O5 Mo1 Na1 O4 . 2_665 -120.2(5)
O11 Mo1 Na1 O4 . 2_665 -12.5(4)
O4 Mo1 Na1 O4 . 2_665 94.2(4)
Na1 Mo1 Na1 O4 2_665 2_665 31.60(19)
Na1 Mo1 Na1 O4 2_565 2_665 169.4(3)
O10 Mo1 Na1 Mo3 . . -80.5(6)
O5 Mo1 Na1 Mo3 . . -29.8(5)
O11 Mo1 Na1 Mo3 . . 77.9(3)
O4 Mo1 Na1 Mo3 . . -175.5(3)
Na1 Mo1 Na1 Mo3 2_665 . 121.99(16)
Na1 Mo1 Na1 Mo3 2_565 . -100.2(2)
O10 Mo1 Na1 Mo1 . 2_665 157.5(6)
O5 Mo1 Na1 Mo1 . 2_665 -151.8(5)
O11 Mo1 Na1 Mo1 . 2_665 -44.1(3)
O4 Mo1 Na1 Mo1 . 2_665 62.6(3)
Na1 Mo1 Na1 Mo1 2_665 2_665 0.0
Na1 Mo1 Na1 Mo1 2_565 2_665 137.8(2)
O10 Mo1 Na1 Na1 . 2_565 19.7(6)
O5 Mo1 Na1 Na1 . 2_565 70.4(5)
O11 Mo1 Na1 Na1 . 2_565 178.1(4)
O4 Mo1 Na1 Na1 . 2_565 -75.3(4)
Na1 Mo1 Na1 Na1 2_665 2_565 -137.8(2)
O7 Mo2 O1 Fe2 . 2_666 83.5(7)
O2 Mo2 O1 Fe2 . 2_666 -156.3(6)
O3 Mo2 O1 Fe2 . 2_666 -35.9(7)
O7 Mo2 O1 Fe1 . 2_666 -107.4(7)
O2 Mo2 O1 Fe1 . 2_666 12.9(8)
O3 Mo2 O1 Fe1 . 2_666 133.2(6)
O7 Mo2 O2 Fe2 . 2_656 -27.4(11)
O3 Mo2 O2 Fe2 . 2_656 89.3(10)
O1 Mo2 O2 Fe2 . 2_656 -146.3(10)
O7 Mo2 O3 Fe2 . . 161.0(6)
O2 Mo2 O3 Fe2 . . 41.3(8)
O1 Mo2 O3 Fe2 . . -78.1(7)
O7 Mo2 O3 Na1 . 2_665 8.0(6)
O2 Mo2 O3 Na1 . 2_665 -111.7(5)
O1 Mo2 O3 Na1 . 2_665 128.9(5)
O12 Fe2 O3 Mo2 1_556 . 25.5(7)
O4 Fe2 O3 Mo2 . . -163.2(7)
O2 Fe2 O3 Mo2 2_656 . -67.8(7)
O7 Fe2 O3 Mo2 1_455 . -116(12)
O1 Fe2 O3 Mo2 2_666 . 115.0(7)
O12 Fe2 O3 Na1 1_556 2_665 -179.4(4)
O4 Fe2 O3 Na1 . 2_665 -8.2(4)
O2 Fe2 O3 Na1 2_656 2_665 87.2(4)
O7 Fe2 O3 Na1 1_455 2_665 39(12)
O1 Fe2 O3 Na1 2_666 2_665 -89.9(4)
O10 Mo1 O4 Fe2 . . 110.7(7)
O5 Mo1 O4 Fe2 . . -9.5(8)
O11 Mo1 O4 Fe2 . . -130.0(7)
Na1 Mo1 O4 Fe2 2_665 . -110.6(7)
Na1 Mo1 O4 Fe2 . . 145.1(6)
Na1 Mo1 O4 Fe2 2_565 . 88.6(7)
O10 Mo1 O4 Fe1 . . -43.1(6)
O5 Mo1 O4 Fe1 . . -163.3(5)
O11 Mo1 O4 Fe1 . . 76.3(5)
Na1 Mo1 O4 Fe1 2_665 . 95.6(5)
Na1 Mo1 O4 Fe1 . . -8.7(6)
Na1 Mo1 O4 Fe1 2_565 . -65.2(5)
O10 Mo1 O4 Na1 . 2_665 -138.7(4)
O5 Mo1 O4 Na1 . 2_665 101.1(4)
O11 Mo1 O4 Na1 . 2_665 -19.3(4)
Na1 Mo1 O4 Na1 . 2_665 -104.3(2)
Na1 Mo1 O4 Na1 2_565 2_665 -160.8(2)
O12 Fe2 O4 Mo1 1_556 . -176(2)
O2 Fe2 O4 Mo1 2_656 . 20.5(7)
O7 Fe2 O4 Mo1 1_455 . -65.7(7)
O3 Fe2 O4 Mo1 . . 113.1(7)
O1 Fe2 O4 Mo1 2_666 . -157.9(7)
O12 Fe2 O4 Fe1 1_556 . -19(3)
O2 Fe2 O4 Fe1 2_656 . 177.5(4)
O7 Fe2 O4 Fe1 1_455 . 91.3(4)
O3 Fe2 O4 Fe1 . . -90.0(4)
O1 Fe2 O4 Fe1 2_666 . -1.0(4)
O12 Fe2 O4 Na1 1_556 2_665 79(3)
O2 Fe2 O4 Na1 2_656 2_665 -85.1(4)
O7 Fe2 O4 Na1 1_455 2_665 -171.3(4)
O3 Fe2 O4 Na1 . 2_665 7.5(4)
O1 Fe2 O4 Na1 2_666 2_665 96.5(4)
O8 Fe1 O4 Mo1 2_565 . 71.7(6)
O6 Fe1 O4 Mo1 2_665 . -112.5(5)
O5 Fe1 O4 Mo1 1_565 . -134(6)
O11 Fe1 O4 Mo1 2_665 . -24.4(5)
O1 Fe1 O4 Mo1 2_666 . 162.7(6)
O8 Fe1 O4 Fe2 2_565 . -90.1(4)
O6 Fe1 O4 Fe2 2_665 . 85.7(4)
O5 Fe1 O4 Fe2 1_565 . 64(6)
O11 Fe1 O4 Fe2 2_665 . 173.9(4)
O1 Fe1 O4 Fe2 2_666 . 1.0(4)
O8 Fe1 O4 Na1 2_565 2_665 165.0(4)
O6 Fe1 O4 Na1 2_665 2_665 -19.2(3)
O5 Fe1 O4 Na1 1_565 2_665 -41(6)
O11 Fe1 O4 Na1 2_665 2_665 69.0(3)
O1 Fe1 O4 Na1 2_666 2_665 -103.9(3)
O10 Mo1 O5 Fe1 . 1_545 101.4(19)
O11 Mo1 O5 Fe1 . 1_545 -19(2)
O4 Mo1 O5 Fe1 . 1_545 -139.1(19)
Na1 Mo1 O5 Fe1 2_665 1_545 -77.1(19)
Na1 Mo1 O5 Fe1 . 1_545 75(2)
Na1 Mo1 O5 Fe1 2_565 1_545 130.3(19)
O9 Mo3 O6 Fe1 . 2_665 65.8(11)
O12 Mo3 O6 Fe1 . 2_665 -53.5(10)
O8 Mo3 O6 Fe1 . 2_665 -170.6(9)
Na1 Mo3 O6 Fe1 . 2_665 -154.3(11)
O9 Mo3 O6 Na1 . . -139.8(5)
O12 Mo3 O6 Na1 . . 100.8(4)
O8 Mo3 O6 Na1 . . -16.3(4)
O9 Na1 O6 Mo3 1_565 . -105.1(7)
O10 Na1 O6 Mo3 2_565 . 45.9(6)
O10 Na1 O6 Mo3 . . 100.8(4)
O8 Na1 O6 Mo3 . . 11.1(3)
O3 Na1 O6 Mo3 2_665 . -81.7(4)
O11 Na1 O6 Mo3 2_665 . 165.8(4)
O4 Na1 O6 Mo3 2_665 . -147.4(4)
Mo1 Na1 O6 Mo3 2_665 . -168.3(3)
Na1 Na1 O6 Mo3 2_565 . 77.5(4)
Mo1 Na1 O6 Mo3 . . 123.7(4)
O9 Na1 O6 Fe1 1_565 2_665 61.3(8)
O10 Na1 O6 Fe1 2_565 2_665 -147.6(5)
O10 Na1 O6 Fe1 . 2_665 -92.7(4)
O8 Na1 O6 Fe1 . 2_665 177.6(5)
O3 Na1 O6 Fe1 2_665 2_665 84.8(4)
O11 Na1 O6 Fe1 2_665 2_665 -27.7(4)
O4 Na1 O6 Fe1 2_665 2_665 19.1(3)
Mo3 Na1 O6 Fe1 . 2_665 166.5(6)
Mo1 Na1 O6 Fe1 2_665 2_665 -1.9(3)
Na1 Na1 O6 Fe1 2_565 2_665 -116.0(4)
Mo1 Na1 O6 Fe1 . 2_665 -69.9(3)
O2 Mo2 O7 Fe2 . 1_655 -96.5(11)
O3 Mo2 O7 Fe2 . 1_655 145.6(10)
O1 Mo2 O7 Fe2 . 1_655 21.1(11)
O9 Mo3 O8 Fe1 . 2_565 -47.8(9)
O12 Mo3 O8 Fe1 . 2_565 72.7(9)
O6 Mo3 O8 Fe1 . 2_565 -168.8(7)
Na1 Mo3 O8 Fe1 . 2_565 176.1(9)
O9 Mo3 O8 Na1 . . 136.1(5)
O12 Mo3 O8 Na1 . . -103.4(4)
O6 Mo3 O8 Na1 . . 15.1(4)
O9 Na1 O8 Mo3 1_565 . 126.7(5)
O10 Na1 O8 Mo3 2_565 . -165.8(4)
O10 Na1 O8 Mo3 . . -83.8(4)
O6 Na1 O8 Mo3 . . -10.8(3)
O3 Na1 O8 Mo3 2_665 . 57.1(3)
O11 Na1 O8 Mo3 2_665 . -70.7(9)
O4 Na1 O8 Mo3 2_665 . 11.1(5)
Mo1 Na1 O8 Mo3 2_665 . -9.7(7)
Na1 Na1 O8 Mo3 2_565 . -124.1(4)
Mo1 Na1 O8 Mo3 . . -66.4(3)
O9 Na1 O8 Fe1 1_565 2_565 -50.0(8)
O10 Na1 O8 Fe1 2_565 2_565 17.5(5)
O10 Na1 O8 Fe1 . 2_565 99.5(6)
O6 Na1 O8 Fe1 . 2_565 172.5(6)
O3 Na1 O8 Fe1 2_665 2_565 -119.6(6)
O11 Na1 O8 Fe1 2_665 2_565 112.6(8)
O4 Na1 O8 Fe1 2_665 2_565 -165.6(5)
Mo3 Na1 O8 Fe1 . 2_565 -176.7(8)
Mo1 Na1 O8 Fe1 2_665 2_565 173.6(4)
Na1 Na1 O8 Fe1 2_565 2_565 59.2(5)
Mo1 Na1 O8 Fe1 . 2_565 116.9(5)
O12 Mo3 O9 Na1 . 1_545 90(7)
O6 Mo3 O9 Na1 . 1_545 -30(7)
O8 Mo3 O9 Na1 . 1_545 -149(7)
Na1 Mo3 O9 Na1 . 1_545 -83(7)
O5 Mo1 O10 Na1 . 2_565 71.4(7)
O11 Mo1 O10 Na1 . 2_565 -167.4(6)
O4 Mo1 O10 Na1 . 2_565 -48.2(7)
Na1 Mo1 O10 Na1 2_665 2_565 -110.7(6)
Na1 Mo1 O10 Na1 . 2_565 -144.9(10)
O5 Mo1 O10 Na1 . . -143.7(6)
O11 Mo1 O10 Na1 . . -22.5(7)
O4 Mo1 O10 Na1 . . 96.6(6)
Na1 Mo1 O10 Na1 2_665 . 34.1(9)
Na1 Mo1 O10 Na1 2_565 . 144.9(10)
O9 Na1 O10 Mo1 1_565 . -91.1(9)
O10 Na1 O10 Mo1 2_565 . -152.8(8)
O6 Na1 O10 Mo1 . . 64.2(6)
O8 Na1 O10 Mo1 . . 129.0(6)
O3 Na1 O10 Mo1 2_665 . 60.7(9)
O11 Na1 O10 Mo1 2_665 . -44.2(6)
O4 Na1 O10 Mo1 2_665 . 8.9(7)
Mo3 Na1 O10 Mo1 . . 95.9(6)
Mo1 Na1 O10 Mo1 2_665 . -20.8(6)
Na1 Na1 O10 Mo1 2_565 . -152.8(8)
O9 Na1 O10 Na1 1_565 2_565 61.7(7)
O10 Na1 O10 Na1 2_565 2_565 0.0
O6 Na1 O10 Na1 . 2_565 -143.1(4)
O8 Na1 O10 Na1 . 2_565 -78.2(4)
O3 Na1 O10 Na1 2_665 2_565 -146.5(6)
O11 Na1 O10 Na1 2_665 2_565 108.5(4)
O4 Na1 O10 Na1 2_665 2_565 161.7(4)
Mo3 Na1 O10 Na1 . 2_565 -111.3(3)
Mo1 Na1 O10 Na1 2_665 2_565 132.0(3)
Mo1 Na1 O10 Na1 . 2_565 152.8(8)
O10 Mo1 O11 Fe1 . 2_665 -33.2(9)
O5 Mo1 O11 Fe1 . 2_665 88.0(7)
O4 Mo1 O11 Fe1 . 2_665 -152.2(7)
Na1 Mo1 O11 Fe1 2_665 2_665 -172.5(9)
Na1 Mo1 O11 Fe1 . 2_665 -45.3(6)
Na1 Mo1 O11 Fe1 2_565 2_665 -42.9(10)
O10 Mo1 O11 Na1 . 2_665 139.3(4)
O5 Mo1 O11 Na1 . 2_665 -99.5(4)
O4 Mo1 O11 Na1 . 2_665 20.3(4)
Na1 Mo1 O11 Na1 . 2_665 127.2(3)
Na1 Mo1 O11 Na1 2_565 2_665 129.7(4)
O9 Mo3 O12 Fe2 . 1_554 32(4)
O6 Mo3 O12 Fe2 . 1_554 152(4)
O8 Mo3 O12 Fe2 . 1_554 -92(4)
Na1 Mo3 O12 Fe2 . 1_554 -153(3)
